data_7153829
loop_
_publ_author_name
'Zhu, Xu'
'Chiba, Shunsuke'

_publ_section_title
;
 TEMPO-mediated allylic C-H amination with hydrazones.
;
_journal_issue 26
_journal_name_full 'Organic &amp; biomolecular chemistry'
_journal_page_first 4567
_journal_page_last 4570
_journal_paper_doi 10.1039/c4ob00839a
_journal_volume 12
_journal_year 2014
_chemical_formula_sum 'C19 H20 N2'
_chemical_formula_weight 276.37
_space_group_crystal_system monoclinic
_space_group_IT_number 14
_space_group_name_Hall '-P 2yn'
_space_group_name_H-M_alt 'P 1 21/n 1'
_symmetry_space_group_name_Hall '-P 2yn'
_symmetry_space_group_name_H-M 'P 1 21/n 1'
_atom_sites_solution_hydrogens geom
_cell_angle_alpha 90
_cell_angle_beta 92.545(3)
_cell_angle_gamma 90
_cell_formula_units_Z 4
_cell_length_a 8.7331(6)
_cell_length_b 14.7237(11)
_cell_length_c 11.9048(9)
_cell_measurement_reflns_used 4966
_cell_measurement_temperature 103.(2)
_cell_measurement_theta_max 28.4459
_cell_measurement_theta_min 2.7137
_cell_volume 1529.25(19)
_computing_cell_refinement 'SAINT V8.34A (Bruker AXS Inc., 2013)'
_computing_data_collection 'Bruker APEX2'
_computing_data_reduction 'SAINT V8.34A (Bruker AXS Inc., 2013)'
_computing_molecular_graphics 'Bruker SHELXTL'
_computing_publication_material 'Bruker SHELXTL'
_computing_structure_refinement 'SHELXL-2013 (Sheldrick, 2013)'
_computing_structure_solution 'SHELXS-97 (Sheldrick 2008)'
_diffrn_ambient_temperature 103.(2)
_diffrn_detector_area_resol_mean 8.3333
_diffrn_measured_fraction_theta_full 0.997
_diffrn_measured_fraction_theta_max 0.997
_diffrn_measurement_device_type 'Bruker APEX-II CCD'
_diffrn_measurement_method '\f and \w scans'
_diffrn_radiation_monochromator graphite
_diffrn_radiation_type MoK\a
_diffrn_radiation_wavelength 0.71073
_diffrn_reflns_av_R_equivalents 0.0459
_diffrn_reflns_av_sigmaI/netI 0.0393
_diffrn_reflns_limit_h_max 10
_diffrn_reflns_limit_h_min -11
_diffrn_reflns_limit_k_max 19
_diffrn_reflns_limit_k_min -19
_diffrn_reflns_limit_l_max 16
_diffrn_reflns_limit_l_min -16
_diffrn_reflns_number 23276
_diffrn_reflns_theta_full 28.75
_diffrn_reflns_theta_max 28.75
_diffrn_reflns_theta_min 2.20
_exptl_absorpt_coefficient_mu 0.071
_exptl_absorpt_correction_T_max 0.98
_exptl_absorpt_correction_T_min 0.91
_exptl_absorpt_correction_type multi-scan
_exptl_absorpt_process_details 'SADABS V2012/1 (Bruker AXS Inc.)'
_exptl_crystal_colour colourless
_exptl_crystal_density_diffrn 1.200
_exptl_crystal_density_method 'not measured'
_exptl_crystal_description block
_exptl_crystal_F_000 592
_exptl_crystal_size_max 0.400
_exptl_crystal_size_mid 0.340
_exptl_crystal_size_min 0.280
_refine_diff_density_max 0.337
_refine_diff_density_min -0.300
_refine_ls_extinction_method none
_refine_ls_goodness_of_fit_ref 1.068
_refine_ls_hydrogen_treatment constr
_refine_ls_matrix_type full
_refine_ls_number_parameters 192
_refine_ls_number_reflns 3955
_refine_ls_number_restraints 0
_refine_ls_restrained_S_all 1.068
_refine_ls_R_factor_all 0.0719
_refine_ls_R_factor_gt 0.0453
_refine_ls_shift/su_max 0.000
_refine_ls_shift/su_mean 0.000
_refine_ls_structure_factor_coef Fsqd
_refine_ls_weighting_details 'w=1/[\s^2^(Fo^2^)+(0.0788P)^2^+0.2572P] where P=(Fo^2^+2Fc^2^)/3'
_refine_ls_weighting_scheme calc
_refine_ls_wR_factor_gt 0.1213
_refine_ls_wR_factor_ref 0.1448
_reflns_number_gt 2927
_reflns_number_total 3955
_reflns_threshold_expression 'I > 2\s(I)'
_cod_data_source_file c4ob00839a2.cif
_cod_data_source_block I
_cod_depositor_comments 'Adding full bibliography for 7153828--7153830.cif.'
_cod_database_code 7153829

loop_
_space_group_symop_operation_xyz
'x, y, z'
'-x+1/2, y+1/2, -z+1/2'
'-x, -y, -z'
'x-1/2, -y-1/2, z-1/2'

loop_
_atom_site_type_symbol
_atom_site_label
_atom_site_fract_x
_atom_site_fract_y
_atom_site_fract_z
_atom_site_U_iso_or_equiv
_atom_site_adp_type
_atom_site_calc_flag
_atom_site_refinement_flags_adp
_atom_site_refinement_flags_posn
_atom_site_occupancy
C C1 -0.00915(16) 0.15643(10) 0.57761(11) 0.0191(3) Uani d . . 1
H H1 -0.0657 0.0981 0.5874 0.023 Uiso calc U R 1
C C2 -0.06411(16) 0.20055(9) 0.46391(11) 0.0179(3) Uani d . . 1
C C3 0.04761(15) 0.15389(9) 0.38735(11) 0.0168(3) Uani d . . 1
C C4 0.24786(15) 0.08352(9) 0.62861(11) 0.0171(3) Uani d . . 1
C C5 0.39822(16) 0.06685(10) 0.59865(11) 0.0201(3) Uani d . . 1
H H5 0.4333 0.0899 0.5298 0.024 Uiso calc U R 1
C C6 0.49581(17) 0.01685(10) 0.66907(12) 0.0238(3) Uani d . . 1
H H6 0.5976 0.0054 0.6478 0.029 Uiso calc U R 1
C C7 0.44737(17) -0.01697(10) 0.77057(12) 0.0245(3) Uani d . . 1
H H7 0.5153 -0.0511 0.8187 0.029 Uiso calc U R 1
C C8 0.29868(17) -0.00013(10) 0.80034(12) 0.0228(3) Uani d . . 1
H H8 0.2645 -0.0231 0.8695 0.027 Uiso calc U R 1
C C9 0.19847(17) 0.04994(9) 0.73058(11) 0.0195(3) Uani d . . 1
H H9 0.0968 0.0613 0.7522 0.023 Uiso calc U R 1
C C10 -0.02929(18) 0.21505(11) 0.67849(12) 0.0266(3) Uani d . . 1
H H10 0.0457 0.2605 0.6947 0.032 Uiso calc U R 1
C C11 -0.1437(2) 0.20807(13) 0.74640(13) 0.0375(4) Uani d . . 1
H H11A -0.2208 0.1634 0.7327 0.045 Uiso calc U R 1
H H11B -0.1492 0.2477 0.8091 0.045 Uiso calc U R 1
C C12 -0.23328(16) 0.18025(11) 0.43944(12) 0.0248(3) Uani d . . 1
H H12A -0.2706 0.2157 0.3741 0.037 Uiso calc U R 1
H H12B -0.2916 0.1967 0.5049 0.037 Uiso calc U R 1
H H12C -0.2465 0.1153 0.4235 0.037 Uiso calc U R 1
C C13 -0.03244(19) 0.30333(10) 0.46301(13) 0.0259(3) Uani d . . 1
H H13A -0.0533 0.3272 0.387 0.039 Uiso calc U R 1
H H13B 0.0751 0.3145 0.4859 0.039 Uiso calc U R 1
H H13C -0.0989 0.3338 0.5155 0.039 Uiso calc U R 1
C C14 0.03697(15) 0.14696(9) 0.26372(11) 0.0172(3) Uani d . . 1
C C15 0.12563(16) 0.08182(10) 0.21039(11) 0.0195(3) Uani d . . 1
H H15 0.1907 0.0428 0.2546 0.023 Uiso calc U R 1
C C16 0.12007(17) 0.07337(10) 0.09468(12) 0.0219(3) Uani d . . 1
H H16 0.1813 0.029 0.0601 0.026 Uiso calc U R 1
C C17 0.02495(17) 0.12970(10) 0.02868(12) 0.0231(3) Uani d . . 1
H H17 0.0211 0.1241 -0.0509 0.028 Uiso calc U R 1
C C18 -0.06380(17) 0.19393(10) 0.08008(12) 0.0232(3) Uani d . . 1
H H18 -0.1291 0.2324 0.0354 0.028 Uiso calc U R 1
C C19 -0.05844(17) 0.20276(10) 0.19657(12) 0.0210(3) Uani d . . 1
H H19 -0.1202 0.2471 0.2307 0.025 Uiso calc U R 1
N N1 0.15113(13) 0.13602(8) 0.55632(9) 0.0191(3) Uani d . . 1
N N2 0.16676(13) 0.12147(8) 0.44152(9) 0.0193(3) Uani d . . 1

loop_
_atom_site_aniso_label
_atom_site_aniso_U_11
_atom_site_aniso_U_22
_atom_site_aniso_U_33
_atom_site_aniso_U_12
_atom_site_aniso_U_13
_atom_site_aniso_U_23
C1 0.0161(7) 0.0220(7) 0.0193(6) 0.0038(5) 0.0010(5) -0.0011(5)
C2 0.0153(7) 0.0200(7) 0.0183(6) 0.0031(5) -0.0010(5) -0.0025(5)
C3 0.0146(7) 0.0162(6) 0.0197(6) -0.0001(5) 0.0008(5) -0.0003(5)
C4 0.0167(7) 0.0162(6) 0.0183(6) 0.0013(5) -0.0009(5) -0.0021(5)
C5 0.0178(7) 0.0237(7) 0.0188(6) 0.0022(5) 0.0020(5) 0.0011(5)
C6 0.0172(7) 0.0278(8) 0.0260(7) 0.0051(6) -0.0017(6) -0.0010(6)
C7 0.0268(8) 0.0226(7) 0.0235(7) 0.0059(6) -0.0060(6) 0.0003(6)
C8 0.0311(8) 0.0194(7) 0.0180(7) 0.0005(6) 0.0006(6) 0.0005(5)
C9 0.0203(7) 0.0188(7) 0.0195(7) 0.0000(5) 0.0032(5) -0.0020(5)
C10 0.0263(8) 0.0315(8) 0.0216(7) 0.0122(6) -0.0036(6) -0.0053(6)
C11 0.0373(10) 0.0527(11) 0.0227(8) 0.0215(8) 0.0040(7) -0.0029(7)
C12 0.0163(7) 0.0330(8) 0.0252(7) 0.0035(6) -0.0001(6) -0.0044(6)
C13 0.0296(8) 0.0199(7) 0.0279(8) 0.0047(6) -0.0042(6) -0.0028(6)
C14 0.0141(7) 0.0191(6) 0.0184(6) -0.0019(5) 0.0012(5) -0.0005(5)
C15 0.0152(7) 0.0213(7) 0.0219(7) -0.0004(5) -0.0003(5) -0.0006(5)
C16 0.0199(7) 0.0245(7) 0.0215(7) -0.0011(6) 0.0037(5) -0.0042(5)
C17 0.0242(8) 0.0273(8) 0.0179(7) -0.0065(6) 0.0005(5) -0.0005(5)
C18 0.0229(8) 0.0247(8) 0.0216(7) -0.0017(6) -0.0027(6) 0.0045(5)
C19 0.0185(7) 0.0221(7) 0.0224(7) 0.0015(5) 0.0009(5) 0.0005(5)
N1 0.0149(6) 0.0251(6) 0.0174(6) 0.0055(5) 0.0018(4) -0.0002(4)
N2 0.0177(6) 0.0237(6) 0.0167(6) 0.0023(5) 0.0018(4) 0.0002(4)

loop_
_atom_type_symbol
_atom_type_description
_atom_type_scat_dispersion_real
_atom_type_scat_dispersion_imag
_atom_type_scat_source
C C 0.0033 0.0016 'International Tables Vol C Tables 4.2.6.8 and 6.1.1.4'
H H 0.0000 0.0000 'International Tables Vol C Tables 4.2.6.8 and 6.1.1.4'
N N 0.0061 0.0033 'International Tables Vol C Tables 4.2.6.8 and 6.1.1.4'

loop_
_geom_angle_atom_site_label_1
_geom_angle_atom_site_label_2
_geom_angle_atom_site_label_3
_geom_angle
N1 C1 C10 113.87(12)
N1 C1 C2 101.25(10)
C10 C1 C2 114.48(12)
N1 C1 H1 109.0
C10 C1 H1 109.0
C2 C1 H1 109.0
C12 C2 C3 115.94(11)
C12 C2 C13 111.40(12)
C3 C2 C13 108.57(12)
C12 C2 C1 110.08(12)
C3 C2 C1 98.66(10)
C13 C2 C1 111.58(11)
N2 C3 C14 119.13(12)
N2 C3 C2 112.97(11)
C14 C3 C2 127.82(12)
C9 C4 C5 119.31(12)
C9 C4 N1 121.66(12)
C5 C4 N1 119.00(12)
C6 C5 C4 120.01(13)
C6 C5 H5 120.0
C4 C5 H5 120.0
C5 C6 C7 121.01(13)
C5 C6 H6 119.5
C7 C6 H6 119.5
C8 C7 C6 118.93(13)
C8 C7 H7 120.5
C6 C7 H7 120.5
C7 C8 C9 120.99(13)
C7 C8 H8 119.5
C9 C8 H8 119.5
C8 C9 C4 119.75(13)
C8 C9 H9 120.1
C4 C9 H9 120.1
C11 C10 C1 124.56(16)
C11 C10 H10 117.7
C1 C10 H10 117.7
C10 C11 H11A 120.0
C10 C11 H11B 120.0
H11A C11 H11B 120.0
C2 C12 H12A 109.5
C2 C12 H12B 109.5
H12A C12 H12B 109.5
C2 C12 H12C 109.5
H12A C12 H12C 109.5
H12B C12 H12C 109.5
C2 C13 H13A 109.5
C2 C13 H13B 109.5
H13A C13 H13B 109.5
C2 C13 H13C 109.5
H13A C13 H13C 109.5
H13B C13 H13C 109.5
C19 C14 C15 118.09(12)
C19 C14 C3 122.72(12)
C15 C14 C3 119.19(12)
C16 C15 C14 121.15(13)
C16 C15 H15 119.4
C14 C15 H15 119.4
C15 C16 C17 120.19(13)
C15 C16 H16 119.9
C17 C16 H16 119.9
C18 C17 C16 119.34(13)
C18 C17 H17 120.3
C16 C17 H17 120.3
C17 C18 C19 120.68(13)
C17 C18 H18 119.7
C19 C18 H18 119.7
C18 C19 C14 120.56(13)
C18 C19 H19 119.7
C14 C19 H19 119.7
N2 N1 C4 115.57(11)
N2 N1 C1 109.67(10)
C4 N1 C1 123.94(11)
C3 N2 N1 108.70(11)

loop_
_geom_bond_atom_site_label_1
_geom_bond_atom_site_label_2
_geom_bond_distance
C1 N1 1.4648(18)
C1 C10 1.4957(19)
C1 C2 1.5578(19)
C1 H1 1.0
C2 C12 1.523(2)
C2 C3 1.5276(19)
C2 C13 1.538(2)
C3 N2 1.2910(17)
C3 C14 1.4741(18)
C4 C9 1.3967(19)
C4 C5 1.398(2)
C4 N1 1.4096(17)
C5 C6 1.3812(19)
C5 H5 0.95
C6 C7 1.390(2)
C6 H6 0.95
C7 C8 1.384(2)
C7 H7 0.95
C8 C9 1.3908(19)
C8 H8 0.95
C9 H9 0.95
C10 C11 1.317(2)
C10 H10 0.95
C11 H11A 0.95
C11 H11B 0.95
C12 H12A 0.98
C12 H12B 0.98
C12 H12C 0.98
C13 H13A 0.98
C13 H13B 0.98
C13 H13C 0.98
C14 C19 1.3961(19)
C14 C15 1.4023(19)
C15 C16 1.3819(19)
C15 H15 0.95
C16 C17 1.392(2)
C16 H16 0.95
C17 C18 1.383(2)
C17 H17 0.95
C18 C19 1.3917(19)
C18 H18 0.95
C19 H19 0.95
N1 N2 1.3960(15)
